data_1559229
loop_
_publ_author_name
'Adrian, Rafael A.'
'Arman, Hadi D.'

_publ_section_title
;
 Chlorido(4'-chloro-2,2':6',2''-terpyridine-\k^3^<i>N</i>,<i>N</i>',<i>N</i>'')(trifluoromethanesulfonato-\k<i>O</i>)zinc(II)
 acetonitrile monosolvate
;
_journal_coeditor_code VM4046
_journal_issue 9
_journal_name_full IUCrData
_journal_page_first
;
;
_journal_paper_doi 10.1107/S2414314620012924
_journal_volume 5
_journal_year 2020
_chemical_formula_iupac '[Zn (C F3 O3 S1) Cl (C15 H10 Cl1 N3)], C2 H3 N'
_chemical_formula_moiety 'C16 H10 Cl2 F3 N3 O3 S Zn, C2 H3 N'
_chemical_formula_sum 'C18 H13 Cl2 F3 N4 O3 S Zn'
_chemical_formula_weight 558.65
_chemical_name_systematic
'Chlorido(4'-chloro-2,2':6',2''-terpyridine-\k^3^<i>N</i>,<i>N</i>',<i>N</i>'')(trifluoromethanesulfonato-\k<i>O</i>)zinc(II) acetonitrile monosolvate'
_space_group_crystal_system monoclinic
_space_group_IT_number 14
_space_group_name_Hall '-P 2yn'
_space_group_name_H-M_alt 'P 1 21/n 1'
_atom_sites_solution_hydrogens geom
_audit_creation_method
;
Olex2 1.2
(compiled 2015.01.26 svn.r3150 for OlexSys, GUI svn.r4998)
;
_cell_angle_alpha 90
_cell_angle_beta 92.088(7)
_cell_angle_gamma 90
_cell_formula_units_Z 4
_cell_length_a 7.6550(14)
_cell_length_b 15.329(3)
_cell_length_c 18.486(4)
_cell_measurement_reflns_used 10648
_cell_measurement_temperature 98
_cell_measurement_theta_max 27.4
_cell_measurement_theta_min 3.0
_cell_volume 2167.8(7)
_computing_cell_refinement
;
CrysAlisPro (Rigaku OD, 2015)
;
_computing_data_collection
;
CrysAlisPro (Rigaku OD, 2015)
;
_computing_data_reduction
;
CrysAlisPro (Rigaku OD, 2015)
;
_computing_molecular_graphics
;
<i>OLEX2</i> (Dolomanov <i>et al.</i>,  2009)
;
_computing_publication_material
;
<i>OLEX2</i> (Dolomanov <i>et al.</i>,  2009)
;
_computing_structure_refinement
;
ShelXL (Sheldrick, 2015)
;
_computing_structure_solution
;
<i>OLEX2</i> (Dolomanov <i>et al.</i>,  2009)
;
_diffrn_ambient_temperature 98
_diffrn_detector CCD
_diffrn_detector_area_resol_mean 28.5714
_diffrn_measured_fraction_theta_full 0.998
_diffrn_measured_fraction_theta_max 0.998
_diffrn_measurement_device
;
AFC12 (Right): Kappa 3 circle
;
_diffrn_measurement_device_type
;
Rigaku Saturn724
;
_diffrn_measurement_method 'profile data from \w-scans'
_diffrn_measurement_specimen_support Loop
_diffrn_radiation_monochromator 'Graphite Monochromator'
_diffrn_radiation_type MoK\a
_diffrn_radiation_wavelength 0.71075
_diffrn_reflns_av_R_equivalents 0.0282
_diffrn_reflns_av_unetI/netI 0.0270
_diffrn_reflns_limit_h_max 9
_diffrn_reflns_limit_h_min -9
_diffrn_reflns_limit_k_max 19
_diffrn_reflns_limit_k_min -19
_diffrn_reflns_limit_l_max 22
_diffrn_reflns_limit_l_min -23
_diffrn_reflns_number 15157
_diffrn_reflns_theta_full 25.242
_diffrn_reflns_theta_max 26.370
_diffrn_reflns_theta_min 2.976
_diffrn_source 'Sealed Tube'
_diffrn_source_current 40.0
_diffrn_source_power 2.0
_diffrn_source_voltage 50.0
_exptl_absorpt_coefficient_mu 1.530
_exptl_absorpt_correction_T_max 1.000
_exptl_absorpt_correction_T_min 0.287
_exptl_absorpt_correction_type multi-scan
_exptl_absorpt_process_details
;
(ABSCOR; Higashi, 1995)
;
_exptl_crystal_colour Blue
_exptl_crystal_density_diffrn 1.712
_exptl_crystal_description Chunk
_exptl_crystal_F_000 1120
_exptl_crystal_size_max 0.5
_exptl_crystal_size_mid 0.23
_exptl_crystal_size_min 0.13
_refine_diff_density_max 0.483
_refine_diff_density_min -0.459
_refine_ls_extinction_method none
_refine_ls_goodness_of_fit_ref 1.053
_refine_ls_hydrogen_treatment constr
_refine_ls_matrix_type full
_refine_ls_number_parameters 290
_refine_ls_number_reflns 4424
_refine_ls_number_restraints 0
_refine_ls_restrained_S_all 1.053
_refine_ls_R_factor_all 0.0298
_refine_ls_R_factor_gt 0.0270
_refine_ls_shift/su_max 0.001
_refine_ls_shift/su_mean 0.000
_refine_ls_structure_factor_coef Fsqd
_refine_ls_weighting_details 'w=1/[\s^2^(Fo^2^)+(0.0400P)^2^+1.6585P] where P=(Fo^2^+2Fc^2^)/3'
_refine_ls_weighting_scheme calc
_refine_ls_wR_factor_gt 0.0736
_refine_ls_wR_factor_ref 0.0751
_reflns_number_gt 4053
_reflns_number_total 4424
_reflns_threshold_expression 'I > 2\s(I)'
_cod_data_source_file vm4046sup1.cif
_cod_data_source_block I
_cod_original_cell_volume 2167.8(8)
_cod_database_code 1559229
_shelx_space_group_comment
;
The symmetry employed for this shelxl refinement is uniquely defined
by the following loop, which should always be used as a source of
symmetry information in preference to the above space-group names.
They are only intended as comments.
;
_shelx_estimated_absorpt_t_min 0.515
_shelx_estimated_absorpt_t_max 0.826

loop_
_space_group_symop_operation_xyz
'x, y, z'
'-x+1/2, y+1/2, -z+1/2'
'-x, -y, -z'
'x-1/2, -y-1/2, z-1/2'

loop_
_atom_site_type_symbol
_atom_site_label
_atom_site_fract_x
_atom_site_fract_y
_atom_site_fract_z
_atom_site_U_iso_or_equiv
_atom_site_adp_type
_atom_site_calc_flag
_atom_site_occupancy
_atom_site_disorder_assembly
_atom_site_disorder_group
Zn Zn1 0.57879(3) 0.10461(2) 0.54368(2) 0.01503(8) Uani d 1 . .
Cl Cl2 0.77504(6) 0.00527(3) 0.57903(3) 0.01862(11) Uani d 1 . .
S S1 0.66102(6) 0.27610(3) 0.66109(3) 0.01438(11) Uani d 1 . .
Cl Cl1 -0.06371(6) 0.33529(3) 0.41880(3) 0.02027(12) Uani d 1 . .
F F3 0.96127(16) 0.36209(9) 0.66388(8) 0.0307(3) Uani d 1 . .
F F2 0.75796(19) 0.41967(9) 0.59444(8) 0.0354(3) Uani d 1 . .
O O1 0.71851(17) 0.22976(9) 0.59695(8) 0.0176(3) Uani d 1 . .
F F1 0.7465(2) 0.43216(10) 0.71074(9) 0.0462(4) Uani d 1 . .
O O3 0.48031(18) 0.30461(10) 0.65635(9) 0.0249(3) Uani d 1 . .
N N2 0.38097(19) 0.17251(10) 0.50413(9) 0.0119(3) Uani d 1 . .
N N1 0.4111(2) 0.09391(10) 0.62698(9) 0.0137(3) Uani d 1 . .
N N3 0.66449(19) 0.13089(10) 0.44275(9) 0.0132(3) Uani d 1 . .
O O2 0.7203(2) 0.23764(11) 0.72904(9) 0.0312(4) Uani d 1 . .
C C6 0.2382(2) 0.18139(12) 0.54416(10) 0.0127(4) Uani d 1 . .
C C11 0.5531(2) 0.18136(12) 0.40107(11) 0.0135(4) Uani d 1 . .
C C10 0.3898(2) 0.20620(12) 0.43760(10) 0.0125(4) Uani d 1 . .
N N4 -0.4601(3) 0.42556(13) 0.40405(11) 0.0290(4) Uani d 1 . .
C C5 0.2542(2) 0.13511(12) 0.61493(11) 0.0129(4) Uani d 1 . .
C C7 0.0949(2) 0.23059(12) 0.51838(11) 0.0147(4) Uani d 1 . .
H H7 -0.0047 0.2369 0.5452 0.018 Uiso calc 1 . .
C C15 0.8157(2) 0.10331(12) 0.41444(11) 0.0163(4) Uani d 1 . .
H H15 0.8913 0.0686 0.4425 0.020 Uiso calc 1 . .
C C8 0.1082(2) 0.26963(12) 0.45068(11) 0.0144(4) Uani d 1 . .
C C1 0.4419(2) 0.05299(12) 0.69072(11) 0.0177(4) Uani d 1 . .
H H1 0.5490 0.0256 0.6994 0.021 Uiso calc 1 . .
C C4 0.1227(2) 0.13329(12) 0.66510(11) 0.0167(4) Uani d 1 . .
H H4 0.0155 0.1601 0.6552 0.020 Uiso calc 1 . .
C C9 0.2528(2) 0.25749(12) 0.40792(10) 0.0143(4) Uani d 1 . .
H H9 0.2582 0.2821 0.3621 0.017 Uiso calc 1 . .
C C12 0.5901(2) 0.20541(13) 0.33050(11) 0.0170(4) Uani d 1 . .
H H12 0.5120 0.2394 0.3030 0.020 Uiso calc 1 . .
C C14 0.8612(2) 0.12554(13) 0.34456(11) 0.0183(4) Uani d 1 . .
H H14 0.9661 0.1062 0.3264 0.022 Uiso calc 1 . .
C C3 0.1562(3) 0.09007(13) 0.73072(12) 0.0204(4) Uani d 1 . .
H H3 0.0710 0.0878 0.7653 0.024 Uiso calc 1 . .
C C2 0.3178(3) 0.05051(13) 0.74399(11) 0.0204(4) Uani d 1 . .
H H2 0.3427 0.0227 0.7879 0.024 Uiso calc 1 . .
C C17 -0.3767(3) 0.48293(14) 0.42493(12) 0.0227(4) Uani d 1 . .
C C13 0.7479(3) 0.17715(13) 0.30196(11) 0.0191(4) Uani d 1 . .
H H13 0.7765 0.1926 0.2552 0.023 Uiso calc 1 . .
C C16 0.7872(3) 0.37808(14) 0.65711(12) 0.0224(4) Uani d 1 . .
C C18 -0.2688(3) 0.55655(15) 0.45103(14) 0.0304(5) Uani d 1 . .
H H18A -0.2941 0.6070 0.4217 0.046 Uiso calc 1 . .
H H18B -0.1474 0.5418 0.4480 0.046 Uiso calc 1 . .
H H18C -0.2944 0.5690 0.5004 0.046 Uiso calc 1 . .

loop_
_atom_site_aniso_label
_atom_site_aniso_U_11
_atom_site_aniso_U_22
_atom_site_aniso_U_33
_atom_site_aniso_U_12
_atom_site_aniso_U_13
_atom_site_aniso_U_23
Zn1 0.01194(12) 0.01654(12) 0.01657(13) 0.00242(8) -0.00006(9) -0.00003(9)
Cl2 0.0152(2) 0.0169(2) 0.0236(3) 0.00591(16) -0.00090(18) 0.00110(18)
S1 0.0125(2) 0.0189(2) 0.0118(2) -0.00271(16) 0.00134(17) -0.00214(18)
Cl1 0.0152(2) 0.0225(2) 0.0228(3) 0.00850(17) -0.00349(18) 0.00070(19)
F3 0.0176(6) 0.0366(7) 0.0377(8) -0.0105(5) -0.0020(5) -0.0001(6)
F2 0.0393(8) 0.0246(6) 0.0420(9) -0.0027(6) -0.0007(7) 0.0113(6)
O1 0.0132(6) 0.0204(7) 0.0196(7) -0.0014(5) 0.0044(5) -0.0056(6)
F1 0.0517(9) 0.0371(8) 0.0507(10) -0.0152(7) 0.0157(8) -0.0296(8)
O3 0.0139(7) 0.0297(8) 0.0315(9) 0.0014(6) 0.0075(6) -0.0083(7)
N2 0.0093(7) 0.0134(7) 0.0128(8) 0.0009(5) -0.0005(6) -0.0020(6)
N1 0.0120(7) 0.0142(7) 0.0149(8) -0.0011(6) -0.0003(6) -0.0004(6)
N3 0.0105(7) 0.0160(7) 0.0131(8) 0.0005(6) 0.0006(6) -0.0029(6)
O2 0.0346(9) 0.0410(9) 0.0174(8) -0.0117(7) -0.0057(7) 0.0080(7)
C6 0.0100(8) 0.0147(8) 0.0135(9) -0.0009(7) -0.0003(7) -0.0031(7)
C11 0.0107(8) 0.0143(8) 0.0155(9) -0.0009(7) -0.0004(7) -0.0036(7)
C10 0.0104(8) 0.0137(8) 0.0133(9) -0.0005(7) -0.0005(7) -0.0022(7)
N4 0.0269(10) 0.0310(10) 0.0293(11) 0.0007(8) 0.0027(8) -0.0062(9)
C5 0.0122(8) 0.0123(8) 0.0141(9) -0.0018(7) -0.0015(7) -0.0015(7)
C7 0.0102(8) 0.0176(9) 0.0164(10) 0.0006(7) 0.0010(7) -0.0039(8)
C15 0.0111(8) 0.0166(9) 0.0212(10) 0.0019(7) -0.0004(7) -0.0041(8)
C8 0.0104(8) 0.0147(8) 0.0177(10) 0.0021(7) -0.0035(7) -0.0028(7)
C1 0.0173(9) 0.0169(9) 0.0186(10) 0.0015(7) -0.0027(8) 0.0014(8)
C4 0.0142(9) 0.0177(9) 0.0182(10) -0.0001(7) 0.0030(7) -0.0019(8)
C9 0.0139(8) 0.0160(9) 0.0127(9) -0.0004(7) -0.0022(7) -0.0006(7)
C12 0.0155(9) 0.0198(9) 0.0156(10) 0.0006(7) -0.0011(7) -0.0003(8)
C14 0.0123(9) 0.0222(10) 0.0207(11) 0.0011(7) 0.0047(8) -0.0065(8)
C3 0.0232(10) 0.0200(9) 0.0183(11) -0.0015(8) 0.0066(8) -0.0013(8)
C2 0.0275(10) 0.0200(9) 0.0134(10) 0.0001(8) -0.0011(8) 0.0031(8)
C17 0.0219(10) 0.0262(11) 0.0203(11) 0.0057(9) 0.0044(8) 0.0005(9)
C13 0.0181(9) 0.0247(10) 0.0147(10) -0.0025(8) 0.0037(8) -0.0033(8)
C16 0.0220(10) 0.0210(10) 0.0242(12) -0.0037(8) 0.0023(9) -0.0062(9)
C18 0.0314(12) 0.0291(12) 0.0309(13) -0.0062(9) 0.0034(10) -0.0023(10)

loop_
_atom_type_symbol
_atom_type_description
_atom_type_scat_dispersion_real
_atom_type_scat_dispersion_imag
_atom_type_scat_source
C C 0.0033 0.0016 'International Tables Vol C Tables 4.2.6.8 and 6.1.1.4'
H H 0.0000 0.0000 'International Tables Vol C Tables 4.2.6.8 and 6.1.1.4'
Cl Cl 0.1484 0.1585 'International Tables Vol C Tables 4.2.6.8 and 6.1.1.4'
F F 0.0171 0.0103 'International Tables Vol C Tables 4.2.6.8 and 6.1.1.4'
O O 0.0106 0.0060 'International Tables Vol C Tables 4.2.6.8 and 6.1.1.4'
S S 0.1246 0.1234 'International Tables Vol C Tables 4.2.6.8 and 6.1.1.4'
Zn Zn 0.2839 1.4301 'International Tables Vol C Tables 4.2.6.8 and 6.1.1.4'
N N 0.0061 0.0033 'International Tables Vol C Tables 4.2.6.8 and 6.1.1.4'

loop_
_geom_angle_atom_site_label_1
_geom_angle_atom_site_label_2
_geom_angle_atom_site_label_3
_geom_angle_site_symmetry_1
_geom_angle_site_symmetry_3
_geom_angle
_geom_angle_publ_flag
Cl2 Zn1 O1 . . 98.13(4) y
N2 Zn1 Cl2 . . 168.69(5) y
N2 Zn1 O1 . . 93.18(6) y
N2 Zn1 N1 . . 79.97(7) y
N2 Zn1 N3 . . 79.84(6) y
N1 Zn1 Cl2 . . 99.19(5) y
N1 Zn1 O1 . . 92.17(6) y
N3 Zn1 Cl2 . . 99.67(5) y
N3 Zn1 O1 . . 93.68(6) y
N3 Zn1 N1 . . 159.24(6) y
O1 S1 C16 . . 101.90(9) ?
O3 S1 O1 . . 114.30(9) ?
O3 S1 C16 . . 104.02(10) ?
O2 S1 O1 . . 114.32(10) ?
O2 S1 O3 . . 116.35(10) ?
O2 S1 C16 . . 103.45(10) ?
S1 O1 Zn1 . . 125.44(8) ?
C6 N2 Zn1 . . 118.69(13) ?
C10 N2 Zn1 . . 118.96(12) ?
C10 N2 C6 . . 122.32(16) ?
C5 N1 Zn1 . . 114.29(13) ?
C1 N1 Zn1 . . 126.91(13) ?
C1 N1 C5 . . 118.78(17) ?
C11 N3 Zn1 . . 114.34(12) ?
C15 N3 Zn1 . . 126.80(13) ?
C15 N3 C11 . . 118.86(17) ?
N2 C6 C5 . . 113.06(16) ?
N2 C6 C7 . . 120.53(18) ?
C7 C6 C5 . . 126.41(17) ?
N3 C11 C10 . . 113.87(17) ?
N3 C11 C12 . . 122.19(17) ?
C12 C11 C10 . . 123.93(17) ?
N2 C10 C11 . . 112.90(16) ?
N2 C10 C9 . . 120.82(17) ?
C9 C10 C11 . . 126.26(18) ?
N1 C5 C6 . . 113.98(16) ?
N1 C5 C4 . . 122.25(18) ?
C4 C5 C6 . . 123.78(17) ?
C6 C7 H7 . . 121.5 ?
C8 C7 C6 . . 117.06(17) ?
C8 C7 H7 . . 121.5 ?
N3 C15 H15 . . 119.1 ?
N3 C15 C14 . . 121.86(18) ?
C14 C15 H15 . . 119.1 ?
C7 C8 Cl1 . . 118.23(14) ?
C7 C8 C9 . . 122.42(17) ?
C9 C8 Cl1 . . 119.36(15) ?
N1 C1 H1 . . 119.0 ?
N1 C1 C2 . . 121.91(18) ?
C2 C1 H1 . . 119.0 ?
C5 C4 H4 . . 120.9 ?
C5 C4 C3 . . 118.23(18) ?
C3 C4 H4 . . 120.9 ?
C10 C9 H9 . . 121.7 ?
C8 C9 C10 . . 116.70(18) ?
C8 C9 H9 . . 121.7 ?
C11 C12 H12 . . 120.8 ?
C11 C12 C13 . . 118.47(18) ?
C13 C12 H12 . . 120.8 ?
C15 C14 H14 . . 120.3 ?
C15 C14 C13 . . 119.38(18) ?
C13 C14 H14 . . 120.3 ?
C4 C3 H3 . . 120.2 ?
C2 C3 C4 . . 119.56(19) ?
C2 C3 H3 . . 120.2 ?
C1 C2 H2 . . 120.4 ?
C3 C2 C1 . . 119.22(19) ?
C3 C2 H2 . . 120.4 ?
N4 C17 C18 . . 179.4(3) ?
C12 C13 H13 . . 120.4 ?
C14 C13 C12 . . 119.24(19) ?
C14 C13 H13 . . 120.4 ?
F3 C16 S1 . . 110.98(14) ?
F2 C16 S1 . . 111.67(14) ?
F2 C16 F3 . . 107.43(17) ?
F2 C16 F1 . . 108.14(18) ?
F1 C16 S1 . . 111.11(15) ?
F1 C16 F3 . . 107.33(17) ?
C17 C18 H18A . . 109.5 ?
C17 C18 H18B . . 109.5 ?
C17 C18 H18C . . 109.5 ?
H18A C18 H18B . . 109.5 ?
H18A C18 H18C . . 109.5 ?
H18B C18 H18C . . 109.5 ?

loop_
_geom_bond_atom_site_label_1
_geom_bond_atom_site_label_2
_geom_bond_site_symmetry_2
_geom_bond_distance
_geom_bond_publ_flag
Zn1 Cl2 . 2.2206(6) y
Zn1 O1 . 2.3911(14) y
Zn1 N3 . 2.0403(17) y
Zn1 N2 . 1.9572(15) y
Zn1 N1 . 2.0468(17) y
S1 O1 . 1.4636(14) ?
S1 O3 . 1.4503(15) ?
S1 O2 . 1.4455(16) ?
S1 C16 . 1.840(2) ?
Cl1 C8 . 1.7420(18) ?
F3 C16 . 1.357(2) ?
F2 C16 . 1.334(3) ?
F1 C16 . 1.338(3) ?
N2 C6 . 1.349(2) ?
N2 C10 . 1.338(2) ?
N1 C5 . 1.368(2) ?
N1 C1 . 1.348(3) ?
N3 C11 . 1.368(2) ?
N3 C15 . 1.356(2) ?
C6 C5 . 1.489(3) ?
C6 C7 . 1.400(3) ?
C11 C10 . 1.491(3) ?
C11 C12 . 1.395(3) ?
C10 C9 . 1.406(3) ?
N4 C17 . 1.145(3) ?
C5 C4 . 1.394(3) ?
C7 H7 . 0.9300 ?
C7 C8 . 1.394(3) ?
C15 H15 . 0.9300 ?
C15 C14 . 1.393(3) ?
C8 C9 . 1.396(3) ?
C1 H1 . 0.9300 ?
C1 C2 . 1.394(3) ?
C4 H4 . 0.9300 ?
C4 C3 . 1.398(3) ?
C9 H9 . 0.9300 ?
C12 H12 . 0.9300 ?
C12 C13 . 1.404(3) ?
C14 H14 . 0.9300 ?
C14 C13 . 1.396(3) ?
C3 H3 . 0.9300 ?
C3 C2 . 1.391(3) ?
C2 H2 . 0.9300 ?
C17 C18 . 1.470(3) ?
C13 H13 . 0.9300 ?
C18 H18A . 0.9600 ?
C18 H18B . 0.9600 ?
C18 H18C . 0.9600 ?

loop_
_geom_torsion_atom_site_label_1
_geom_torsion_atom_site_label_2
_geom_torsion_atom_site_label_3
_geom_torsion_atom_site_label_4
_geom_torsion_site_symmetry_1
_geom_torsion_site_symmetry_2
_geom_torsion_site_symmetry_3
_geom_torsion_site_symmetry_4
_geom_torsion
_geom_torsion_publ_flag
Zn1 N2 C6 C5 . . . . -0.7(2) ?
Zn1 N2 C6 C7 . . . . 178.98(13) ?
Zn1 N2 C10 C11 . . . . 3.2(2) ?
Zn1 N2 C10 C9 . . . . -178.17(13) ?
Zn1 N1 C5 C6 . . . . -1.36(19) ?
Zn1 N1 C5 C4 . . . . 178.72(14) ?
Zn1 N1 C1 C2 . . . . 179.44(14) ?
Zn1 N3 C11 C10 . . . . -0.70(19) ?
Zn1 N3 C11 C12 . . . . -179.68(14) ?
Zn1 N3 C15 C14 . . . . -179.87(14) ?
Cl1 C8 C9 C10 . . . . 177.93(13) ?
O1 S1 C16 F3 . . . . -63.33(16) ?
O1 S1 C16 F2 . . . . 56.51(16) ?
O1 S1 C16 F1 . . . . 177.33(16) ?
O3 S1 O1 Zn1 . . . . -54.32(13) ?
O3 S1 C16 F3 . . . . 177.58(14) ?
O3 S1 C16 F2 . . . . -62.58(17) ?
O3 S1 C16 F1 . . . . 58.24(18) ?
N2 C6 C5 N1 . . . . 1.3(2) ?
N2 C6 C5 C4 . . . . -178.75(17) ?
N2 C6 C7 C8 . . . . -0.4(3) ?
N2 C10 C9 C8 . . . . -1.1(3) ?
N1 C5 C4 C3 . . . . 2.1(3) ?
N1 C1 C2 C3 . . . . 1.1(3) ?
N3 C11 C10 N2 . . . . -1.5(2) ?
N3 C11 C10 C9 . . . . 179.96(17) ?
N3 C11 C12 C13 . . . . -0.5(3) ?
N3 C15 C14 C13 . . . . -0.5(3) ?
O2 S1 O1 Zn1 . . . . 83.30(11) ?
O2 S1 C16 F3 . . . . 55.57(17) ?
O2 S1 C16 F2 . . . . 175.40(15) ?
O2 S1 C16 F1 . . . . -63.78(18) ?
C6 N2 C10 C11 . . . . -174.71(16) ?
C6 N2 C10 C9 . . . . 3.9(3) ?
C6 C5 C4 C3 . . . . -177.78(17) ?
C6 C7 C8 Cl1 . . . . -177.17(13) ?
C6 C7 C8 C9 . . . . 3.2(3) ?
C11 N3 C15 C14 . . . . 0.6(3) ?
C11 C10 C9 C8 . . . . 177.31(17) ?
C11 C12 C13 C14 . . . . 0.6(3) ?
C10 N2 C6 C5 . . . . 177.25(16) ?
C10 N2 C6 C7 . . . . -3.1(3) ?
C10 C11 C12 C13 . . . . -179.40(17) ?
C5 N1 C1 C2 . . . . 0.9(3) ?
C5 C6 C7 C8 . . . . 179.16(17) ?
C5 C4 C3 C2 . . . . 0.0(3) ?
C7 C6 C5 N1 . . . . -178.30(17) ?
C7 C6 C5 C4 . . . . 1.6(3) ?
C7 C8 C9 C10 . . . . -2.4(3) ?
C15 N3 C11 C10 . . . . 178.92(15) ?
C15 N3 C11 C12 . . . . -0.1(3) ?
C15 C14 C13 C12 . . . . -0.1(3) ?
C1 N1 C5 C6 . . . . 177.34(16) ?
C1 N1 C5 C4 . . . . -2.6(3) ?
C4 C3 C2 C1 . . . . -1.5(3) ?
C12 C11 C10 N2 . . . . 177.45(17) ?
C12 C11 C10 C9 . . . . -1.1(3) ?
C16 S1 O1 Zn1 . . . . -165.84(10) ?

_cod_database_fobs_code 1559229
